data_4127067
loop_
_publ_author_name
'Adams, Gemma M.'
'Colebatch, Annie L.'
'Skornia, Joseph T.'
'McKay, Alasdair I.'
'Johnson, Heather C.'
'Lloyd Jones, Guy C.'
'Macgregor, Stuart A.'
'Beattie, Nicholas A.'
'Weller, Andrew S.'

_publ_section_title
;
 Dehydropolymerization of H3B&#x00B7;NMeH2 To Form Polyaminoboranes Using
 [Rh(Xantphos-alkyl)] Catalysts.
;
_journal_name_full 'Journal of the American Chemical Society'
_journal_paper_doi 10.1021/jacs.7b11975
_journal_year 2018
_chemical_formula_moiety 'C33 H43 F2 O P2 Rh, 2(C6 H6)'
_chemical_formula_sum 'C45 H55 F2 O P2 Rh'
_chemical_formula_weight 814.74
_space_group_crystal_system monoclinic
_space_group_IT_number 11
_space_group_name_Hall '-P 2yb'
_space_group_name_H-M_alt 'P 1 21/m 1'
_symmetry_space_group_name_Hall '-P 2yb'
_symmetry_space_group_name_H-M 'P 1 21/m 1'
_atom_sites_solution_hydrogens geom
_atom_sites_solution_primary dual
_audit_creation_date 2017-10-13
_audit_creation_method
;
Olex2 1.2
(compiled 2017.08.10 svn.r3458 for OlexSys, GUI svn.r5381)
;
_cell_angle_alpha 90
_cell_angle_beta 113.521(4)
_cell_angle_gamma 90
_cell_formula_units_Z 2
_cell_length_a 11.9582(5)
_cell_length_b 14.5158(4)
_cell_length_c 13.0659(5)
_cell_measurement_reflns_used 5836
_cell_measurement_temperature 150.01(10)
_cell_measurement_theta_max 76.2140
_cell_measurement_theta_min 4.1880
_cell_volume 2079.58(15)
_computing_cell_refinement 'CrysAlisPro 1.171.38.46 (Rigaku OD, 2015)'
_computing_data_collection 'CrysAlisPro 1.171.38.46 (Rigaku OD, 2015)'
_computing_data_reduction 'CrysAlisPro 1.171.38.46 (Rigaku OD, 2015)'
_computing_molecular_graphics 'Olex2 (Dolomanov et al., 2009)'
_computing_publication_material 'Olex2 (Dolomanov et al., 2009)'
_computing_structure_refinement 'ShelXL (Sheldrick, 2015)'
_computing_structure_solution 'ShelXT (Sheldrick, 2015)'
_diffrn_ambient_environment N~2~
_diffrn_ambient_temperature 150.01(10)
_diffrn_detector 'CCD plate'
_diffrn_detector_area_resol_mean 10.5035
_diffrn_detector_type Atlas
_diffrn_measured_fraction_theta_full 1.000
_diffrn_measured_fraction_theta_max 0.988
_diffrn_measurement_details
;
List of Runs (angles in degrees, time in seconds):

  # Type    Start    End  Width  t~exp~   \w     \q     \k     \f   Frames
--------------------------------------------------------------------------
  1  \w    -38.00  27.00   1.00    1.00    --  -41.65  37.00  30.00   65
  2  \w    -46.00  20.00   1.00    1.00    --  -41.65  37.00 -30.00   66
  3  \w    -27.00  31.00   1.00    1.00    --  -41.65  37.00-120.00   58
  4  \w    -16.00  19.00   1.00    1.00    --  -41.65  37.00-180.00   35
  5  \w     63.00  88.00   1.00    1.00    --   41.65-125.00 -90.00   25
  6  \w     49.00  75.00   1.00    2.00    --  111.00 -30.00 -30.00   26
  7  \w     48.00  90.00   1.00    2.00    --  111.00 -45.00 -30.00   42
  8  \w     48.00  84.00   1.00    2.00    --  111.00 -30.00  60.00   36
  9  \w     64.00  96.00   1.00    2.00    --  111.00 -45.00  90.00   32
 10  \w     64.00 108.00   1.00    2.00    --  111.00 -94.00 150.00   44
 11  \w     52.00  78.00   1.00    2.00    --  111.00 -45.00 150.00   26
 12  \w     36.00  86.00   1.00    2.00    --  111.00 -30.00 150.00   50
 13  \w     46.00  97.00   1.00    2.00    --  111.00 -45.00  30.00   51
 14  \w     44.00  72.00   1.00    2.00    --  111.00 -45.00 -60.00   28
 15  \w     41.00  84.00   1.00    2.00    --  111.00 -45.00-150.00   43
 16  \w    103.00 153.00   1.00    2.00    --  111.00  30.00  30.00   50
 17  \w    115.00 141.00   1.00    2.00    --  111.00  77.00  60.00   26
 18  \w    152.00 177.00   1.00    2.00    --  111.00 125.00 150.00   25
 19  \w     94.00 120.00   1.00    2.00    --  111.00 125.00-120.00   26
 20  \w    147.00 175.00   1.00    2.00    --  111.00 125.00-120.00   28
 21  \w    149.00 176.00   1.00    2.00    --  111.00 125.00-180.00   27
 22  \w     97.00 144.00   1.00    2.00    --  111.00 125.00-180.00   47
;
_diffrn_measurement_device 'four-circle diffractometer'
_diffrn_measurement_device_type 'SuperNova, Dual, Cu at zero, Atlas'
_diffrn_measurement_method '\w scans'
_diffrn_orient_matrix_type 'CrysAlisPro convention (1999,Acta A55,543-557)'
_diffrn_orient_matrix_UB_11 -0.0467597000
_diffrn_orient_matrix_UB_12 -0.0578702000
_diffrn_orient_matrix_UB_13 -0.1078839000
_diffrn_orient_matrix_UB_21 0.1325184000
_diffrn_orient_matrix_UB_22 -0.0174409000
_diffrn_orient_matrix_UB_23 0.0140673000
_diffrn_orient_matrix_UB_31 0.0045501000
_diffrn_orient_matrix_UB_32 -0.0871772000
_diffrn_orient_matrix_UB_33 0.0685326000
_diffrn_radiation_monochromator mirror
_diffrn_radiation_probe x-ray
_diffrn_radiation_type CuK\a
_diffrn_radiation_wavelength 1.54184
_diffrn_reflns_av_R_equivalents 0.0245
_diffrn_reflns_av_unetI/netI 0.0276
_diffrn_reflns_Laue_measured_fraction_full 1.000
_diffrn_reflns_Laue_measured_fraction_max 0.988
_diffrn_reflns_limit_h_max 14
_diffrn_reflns_limit_h_min -14
_diffrn_reflns_limit_k_max 15
_diffrn_reflns_limit_k_min -18
_diffrn_reflns_limit_l_max 16
_diffrn_reflns_limit_l_min -14
_diffrn_reflns_number 11018
_diffrn_reflns_point_group_measured_fraction_full 1.000
_diffrn_reflns_point_group_measured_fraction_max 0.988
_diffrn_reflns_theta_full 67.684
_diffrn_reflns_theta_max 76.181
_diffrn_reflns_theta_min 3.689
_diffrn_source 'micro-focus sealed X-ray tube'
_diffrn_source_type 'SuperNova (Cu) X-ray Source'
_exptl_absorpt_coefficient_mu 4.370
_exptl_absorpt_correction_T_max 1.00000
_exptl_absorpt_correction_T_min 0.84590
_exptl_absorpt_correction_type multi-scan
_exptl_absorpt_process_details
;
CrysAlisPro 1.171.38.46 (Rigaku Oxford Diffraction, 2015)
Empirical absorption correction using spherical harmonics,
 implemented in SCALE3 ABSPACK scaling algorithm.
;
_exptl_crystal_colour 'clear yellow'
_exptl_crystal_colour_lustre clear
_exptl_crystal_colour_primary yellow
_exptl_crystal_density_diffrn 1.301
_exptl_crystal_density_meas ?
_exptl_crystal_density_method 'not measured'
_exptl_crystal_description block
_exptl_crystal_F_000 852
_exptl_crystal_size_max 0.2
_exptl_crystal_size_mid 0.2
_exptl_crystal_size_min 0.13
_refine_diff_density_max 1.030
_refine_diff_density_min -0.835
_refine_diff_density_rms 0.058
_refine_ls_extinction_method none
_refine_ls_goodness_of_fit_ref 1.058
_refine_ls_hydrogen_treatment constr
_refine_ls_matrix_type full
_refine_ls_number_parameters 340
_refine_ls_number_reflns 4481
_refine_ls_number_restraints 443
_refine_ls_restrained_S_all 1.086
_refine_ls_R_factor_all 0.0302
_refine_ls_R_factor_gt 0.0280
_refine_ls_shift/su_max 0.002
_refine_ls_shift/su_mean 0.000
_refine_ls_structure_factor_coef Fsqd
_refine_ls_weighting_details 'w=1/[\s^2^(Fo^2^)+(0.0391P)^2^+0.9144P] where P=(Fo^2^+2Fc^2^)/3'
_refine_ls_weighting_scheme calc
_refine_ls_wR_factor_gt 0.0716
_refine_ls_wR_factor_ref 0.0730
_reflns_Friedel_coverage 0.000
_reflns_number_gt 4220
_reflns_number_total 4481
_reflns_threshold_expression 'I > 2\s(I)'
_cod_data_source_file ja7b11975_si_002.cif
_cod_data_source_block complex_12
_cod_depositor_comments
;
The following automatic conversions were performed:

'_exptl_crystal_density_meas' value 'not measured' was changed to '?'
- the value is perceived as not measured.

Automatic conversion script
Id: cif_fix_values 4973 2017-02-22 13:04:09Z antanas 
;
_cod_original_cell_volume 2079.57(14)
_cod_database_code 4127067
_shelx_shelxl_version_number 2014/7
_publ_section_exptl
;
Any special experimental details
;
_chemical_oxdiff_formula 'Rh1 P2 O1 F2 C33 H43'
_shelx_space_group_comment
;
The symmetry employed for this shelxl refinement is uniquely defined
by the following loop, which should always be used as a source of
symmetry information in preference to the above space-group names.
They are only intended as comments.
;
_reflns_odcompleteness_completeness 99.80
_reflns_odcompleteness_iscentric 1
_reflns_odcompleteness_theta 74.33
_olex2_refinement_description
;
1. Fixed Uiso
 At 1.2 times of:
  All C(H) groups
 At 1.5 times of:
  All C(H,H,H) groups
2. Restrained distances
 C18-F2 \\sim C17-F1
 with sigma of 0.02
 C18-C19 \\sim C20-C19 \\sim C18-C17 \\sim C21-C20 \\sim C16-C21 \\sim C17-C16
 with sigma of 0.02
 C18-F1 \\sim C16-F1 \\sim C17-F2 \\sim C19-F2
 with sigma of 0.04
 C21-C19 \\sim C16-C20 \\sim C17-C21 \\sim C18-C16 \\sim C17-C19 \\sim C18-C20
 with sigma of 0.04
 C18A-F2A \\sim C17A-F1A
 with sigma of 0.02
 C18A-C19A \\sim C20A-C19A \\sim C18A-C17A \\sim C21A-C20A \\sim C16A-C21A
\\sim C17A-C16A
 with sigma of 0.02
 C18A-F1A \\sim C16A-F1A \\sim C17A-F2A \\sim C19A-F2A
 with sigma of 0.04
 C21A-C19A \\sim C16A-C20A \\sim C17A-C21A \\sim C18A-C16A \\sim C17A-C19A
\\sim C18A-C20A
 with sigma of 0.04
 Rh1-C16A \\sim Rh1-C16
 with sigma of 0.02
 C26-C25 \\sim C25-C24 \\sim C24-C23 \\sim C27-C26 \\sim C22-C27 \\sim C22-C23
 with sigma of 0.02
 C23-C25 \\sim C23-C27 \\sim C27-C25 \\sim C22-C26 \\sim C22-C24 \\sim C24-C26
 with sigma of 0.04
 C29-C28 \\sim C30-C29 \\sim C30A_$1-C29A_$1 \\sim C29A_$1-C28A_$1
 with sigma of 0.02
 C28-C30 \\sim C28A_$1-C30A_$1
 with sigma of 0.04
3. Restrained planarity
 C18, C17, C16, C21, C20, C19, F2, F1
 with sigma of 0.1
 C18A, C17A, C16A, C21A, C20A, C19A, F2A, F1A
 with sigma of 0.1
 C26, C25, C24, C23, C27, C22
 with sigma of 0.1
4. Uiso/Uaniso restraints and constraints
C18 \\sim C17 \\sim C16 \\sim C21 \\sim C20 \\sim C19 \\sim F2 \\sim F1: within
2A with sigma of 0.04 and sigma for terminal atoms of 0.08
C18A \\sim C17A \\sim C16A \\sim C21A \\sim C20A \\sim C19A \\sim F2A \\sim
F1A: within 2A with sigma of 0.04 and sigma for terminal atoms of 0.08
C26 \\sim C25 \\sim C24 \\sim C23 \\sim C27 \\sim C22: within 2A with sigma of
0.04 and sigma for terminal atoms of 0.08
C28 \\sim C29 \\sim C30: within 2A with sigma of 0.04 and sigma for terminal
atoms of 0.08
C28A \\sim C29A \\sim C30A: within 2A with sigma of 0.04 and sigma for terminal
atoms of 0.08
5. Rigid body (RIGU) restrains
 C18, C17, C16, C21, C20, C19, F2, F1
 with sigma for 1-2 distances of 0.004 and sigma for 1-3 distances of 0.004
 C18A, C17A, C16A, C21A, C20A, C19A, F2A, F1A
 with sigma for 1-2 distances of 0.004 and sigma for 1-3 distances of 0.004
 C26, C25, C24, C23, C27, C22
 with sigma for 1-2 distances of 0.004 and sigma for 1-3 distances of 0.004
 C28, C29, C30
 with sigma for 1-2 distances of 0.004 and sigma for 1-3 distances of 0.004
 C28A, C29A, C30A
 with sigma for 1-2 distances of 0.004 and sigma for 1-3 distances of 0.004
6. Others
 Sof(C18A)=Sof(C17A)=Sof(C16A)=Sof(C21A)=Sof(H21A)=Sof(C20A)=Sof(H20A)=
 Sof(C19A)=Sof(H19A)=Sof(F2A)=Sof(F1A)=0.5*(1-FVAR(2))
 Sof(C18)=Sof(C17)=Sof(C16)=Sof(C21)=Sof(H21)=Sof(C20)=Sof(H20)=Sof(C19)=
 Sof(H19)=Sof(F2)=Sof(F1)=0.5*FVAR(2)
 Sof(C29A)=Sof(H29A)=Sof(C28A)=Sof(H28A)=Sof(C30A)=Sof(H30A)=1-FVAR(2)
 Sof(C29)=Sof(H29)=Sof(C30)=Sof(H30)=Sof(C28)=Sof(H28)=FVAR(2)
 Fixed Sof: H15A(0.5) H15B(0.5) H15C(0.5) H14A(0.5) H14B(0.5) H14C(0.5)
7.a Ternary CH refined with riding coordinates:
 C2(H2), C4(H4)
7.b Me refined with riding coordinates:
 C15(H15A,H15B,H15C), C14(H14A,H14B,H14C)
7.c Aromatic/amide H refined with riding coordinates:
 C9(H9), C10(H10), C11(H11), C22(H22), C21(H21), C20(H20), C19(H19),
 C21A(H21A), C20A(H20A), C19A(H19A), C26(H26), C25(H25), C24(H24), C23(H23),
 C27(H27), C29(H29), C30(H30), C28(H28), C29A(H29A), C28A(H28A), C30A(H30A)
7.d Idealised Me refined as rotating group:
 C1(H1A,H1B,H1C), C3(H3A,H3B,H3C), C5(H5A,H5B,H5C), C6(H6A,H6B,H6C)
;
_ins_header
;
TITL 070aim16 in P2(1)/m 
REM P2(1)/m (#11 in standard setting)
CELL 1.54184  11.958174  14.515785  13.065858  90.0000 113.5207  90.0000
ZERR    3.00   0.000467   0.000389   0.000472   0.0000   0.0045   0.0000
LATT  1
SYMM -x, y+1/2,-z 
SFAC C H O F P Rh
UNIT 99.00 129.00 3.00 6.00 6.00 3.00
TREF
HKLF 4
END
;
_olex2_submission_special_instructions 'No special instructions were received'
_oxdiff_exptl_absorpt_empirical_details
;
Empirical correction (ABSPACK) includes:
- Absorption correction using spherical harmonics
- Frame scaling
;
_oxdiff_exptl_absorpt_empirical_full_max 1.198
_oxdiff_exptl_absorpt_empirical_full_min 0.891

loop_
_space_group_symop_operation_xyz
'x, y, z'
'-x, y+1/2, -z'
'-x, -y, -z'
'x, -y-1/2, z'

loop_
_atom_site_label
_atom_site_type_symbol
_atom_site_fract_x
_atom_site_fract_y
_atom_site_fract_z
_atom_site_U_iso_or_equiv
_atom_site_adp_type
_atom_site_occupancy
_atom_site_site_symmetry_order
_atom_site_calc_flag
_atom_site_refinement_flags_posn
_atom_site_refinement_flags_adp
_atom_site_refinement_flags_occupancy
_atom_site_disorder_assembly
_atom_site_disorder_group
Rh1 Rh 0.63686(2) 0.2500 0.79431(2) 0.02230(7) Uani 1 2 d DS T P . .
P1 P 0.66761(4) 0.40312(3) 0.81562(4) 0.02382(10) Uani 1 1 d . . . . .
O1 O 0.73735(17) 0.2500 0.97580(14) 0.0242(4) Uani 1 2 d S T P C .
C12 C 0.81871(16) 0.33608(12) 1.14965(15) 0.0232(3) Uani 1 1 d . . . . .
C9 C 0.75490(18) 0.49817(13) 1.02335(17) 0.0304(4) Uani 1 1 d . . . . .
H9 H 0.7332 0.5524 0.9821 0.036 Uiso 1 1 calc R . . . .
C7 C 0.76514(16) 0.33377(11) 1.03379(15) 0.0220(3) Uani 1 1 d . . . . .
C10 C 0.80781(19) 0.50253(13) 1.13868(17) 0.0319(4) Uani 1 1 d . . . . .
H10 H 0.8216 0.5594 1.1744 0.038 Uiso 1 1 calc R . . . .
C13 C 0.8535(2) 0.2500 1.2218(2) 0.0251(5) Uani 1 2 d S T P . .
C11 C 0.84014(17) 0.42265(14) 1.20054(16) 0.0289(4) Uani 1 1 d . . . . .
H11 H 0.8771 0.4265 1.2780 0.035 Uiso 1 1 calc R . . . .
C8 C 0.73359(16) 0.41357(12) 0.96805(15) 0.0252(4) Uani 1 1 d . . . . .
C15 C 0.7861(3) 0.2500 1.3007(2) 0.0370(6) Uani 1 2 d S T P . .
H15A H 0.8078 0.1957 1.3465 0.055 Uiso 0.5 1 calc R . . A -1
H15B H 0.8090 0.3037 1.3474 0.055 Uiso 0.5 1 calc R . . A -1
H15C H 0.6997 0.2506 1.2575 0.055 Uiso 0.5 1 calc R . . A -1
C2 C 0.55073(18) 0.49477(14) 0.76811(18) 0.0333(4) Uani 1 1 d . . . . .
H2 H 0.5893 0.5536 0.7998 0.040 Uiso 1 1 calc R . . . .
C14 C 0.9924(3) 0.2500 1.2904(3) 0.0351(6) Uani 1 2 d S T P . .
H14A H 1.0150 0.1958 1.3362 0.053 Uiso 0.5 1 calc R . . B -1
H14B H 1.0337 0.2504 1.2407 0.053 Uiso 0.5 1 calc R . . B -1
H14C H 1.0149 0.3038 1.3370 0.053 Uiso 0.5 1 calc R . . B -1
C1 C 0.4997(2) 0.50158(18) 0.6409(2) 0.0481(6) Uani 1 1 d . . . . .
H1A H 0.5638 0.5186 0.6180 0.072 Uiso 1 1 calc GR . . . .
H1B H 0.4365 0.5474 0.6159 0.072 Uiso 1 1 calc GR . . . .
H1C H 0.4666 0.4430 0.6088 0.072 Uiso 1 1 calc GR . . . .
C4 C 0.7892(2) 0.44651(15) 0.7734(2) 0.0368(5) Uani 1 1 d . . . . .
H4 H 0.7592 0.4378 0.6924 0.044 Uiso 1 1 calc R . . . .
C3 C 0.4493(2) 0.4754(2) 0.8079(2) 0.0517(6) Uani 1 1 d . . . . .
H3A H 0.4088 0.4190 0.7752 0.078 Uiso 1 1 calc GR . . . .
H3B H 0.3916 0.5251 0.7859 0.078 Uiso 1 1 calc GR . . . .
H3C H 0.4836 0.4698 0.8878 0.078 Uiso 1 1 calc GR . . . .
C5 C 0.8238(2) 0.54792(17) 0.7956(3) 0.0503(6) Uani 1 1 d . . . . .
H5A H 0.7526 0.5854 0.7595 0.075 Uiso 1 1 calc GR . . . .
H5B H 0.8838 0.5630 0.7668 0.075 Uiso 1 1 calc GR . . . .
H5C H 0.8566 0.5592 0.8745 0.075 Uiso 1 1 calc GR . . . .
C6 C 0.9018(2) 0.3864(2) 0.8251(3) 0.0641(9) Uani 1 1 d . . . . .
H6A H 0.9352 0.3935 0.9048 0.096 Uiso 1 1 calc GR . . . .
H6B H 0.9613 0.4046 0.7970 0.096 Uiso 1 1 calc GR . . . .
H6C H 0.8799 0.3231 0.8063 0.096 Uiso 1 1 calc GR . . . .
C22 C 0.3925(4) 0.2500 0.9104(3) 0.0552(9) Uani 1 2 d DS TU P . .
H22 H 0.4378 0.2500 0.8668 0.066 Uiso 1 2 calc RS T P . .
C18 C 0.3718(8) 0.2500 0.4618(7) 0.047(2) Uani 0.499(5) 2 d DS TU P C 1
C17 C 0.4327(8) 0.2500 0.5756(7) 0.037(2) Uani 0.499(5) 2 d DS TU P C 1
C16 C 0.5574(8) 0.2500 0.6289(7) 0.028(2) Uani 0.499(5) 2 d DS TU P C 1
C21 C 0.6211(9) 0.2500 0.5602(7) 0.0358(19) Uani 0.499(5) 2 d DS TU P C 1
H21 H 0.7059 0.2500 0.5920 0.043 Uiso 0.499(5) 2 calc RS T P C 1
C20 C 0.5606(9) 0.2500 0.4461(7) 0.050(2) Uani 0.499(5) 2 d DS TU P C 1
H20 H 0.6052 0.2500 0.4019 0.061 Uiso 0.499(5) 2 calc RS T P C 1
C19 C 0.4343(9) 0.2500 0.3958(7) 0.048(2) Uani 0.499(5) 2 d DS TU P C 1
H19 H 0.3937 0.2500 0.3185 0.058 Uiso 0.499(5) 2 calc RS T P C 1
F2 F 0.2481(4) 0.2500 0.4163(4) 0.0823(19) Uani 0.499(5) 2 d DS TU P C 1
F1 F 0.3611(3) 0.2500 0.6353(4) 0.0578(14) Uani 0.499(5) 2 d DS TU P C 1
C18A C 0.4977(9) 0.2500 0.4329(6) 0.0442(19) Uani 0.501(5) 2 d DS TU P C 2
C17A C 0.5728(8) 0.2500 0.5462(6) 0.0348(19) Uani 0.501(5) 2 d DS TU P C 2
C16A C 0.5284(9) 0.2500 0.6299(7) 0.026(2) Uani 0.501(5) 2 d DS TU P C 2
C21A C 0.4013(8) 0.2500 0.5904(7) 0.034(2) Uani 0.501(5) 2 d DS TU P C 2
H21A H 0.3655 0.2500 0.6418 0.041 Uiso 0.501(5) 2 calc RS T P C 2
C20A C 0.3269(9) 0.2500 0.4786(7) 0.0467(19) Uani 0.501(5) 2 d DS TU P C 2
H20A H 0.2428 0.2500 0.4567 0.056 Uiso 0.501(5) 2 calc RS T P C 2
C19A C 0.3741(8) 0.2500 0.3982(7) 0.0450(17) Uani 0.501(5) 2 d DS TU P C 2
H19A H 0.3232 0.2500 0.3227 0.054 Uiso 0.501(5) 2 calc RS T P C 2
F2A F 0.5489(5) 0.2500 0.3586(4) 0.0737(17) Uani 0.501(5) 2 d DS TU P C 2
F1A F 0.6951(5) 0.2500 0.5735(4) 0.0559(13) Uani 0.501(5) 2 d DS TU P C 2
C26 C 0.3883(5) 0.2500 1.0872(4) 0.0693(12) Uani 1 2 d DS TU P . .
H26 H 0.4316 0.2500 1.1642 0.083 Uiso 1 2 calc RS T P . .
C25 C 0.2650(5) 0.2500 1.0444(5) 0.0745(13) Uani 1 2 d DS TU P . .
H25 H 0.2230 0.2500 1.0909 0.089 Uiso 1 2 calc RS T P . .
C24 C 0.2005(4) 0.2500 0.9254(5) 0.0800(14) Uani 1 2 d DS TU P . .
H24 H 0.1158 0.2500 0.8921 0.096 Uiso 1 2 calc RS T P . .
C23 C 0.2705(4) 0.2500 0.8612(4) 0.0594(10) Uani 1 2 d DS TU P . .
H23 H 0.2319 0.2500 0.7837 0.071 Uiso 1 2 calc RS T P . .
C27 C 0.4492(5) 0.2500 1.0204(4) 0.0685(11) Uani 1 2 d DS TU P . .
H27 H 0.5340 0.2500 1.0525 0.082 Uiso 1 2 calc RS T P . .
C29 C 0.1135(13) 0.489(2) 0.4991(15) 0.078(4) Uani 0.46(2) 1 d D U . D 1
H29 H 0.1904 0.4818 0.4982 0.094 Uiso 0.46(2) 1 calc R . . D 1
C30 C 0.047(3) 0.5676(16) 0.4557(12) 0.079(5) Uani 0.46(2) 1 d D U . D 1
H30 H 0.0792 0.6131 0.4257 0.095 Uiso 0.46(2) 1 calc R . . D 1
C28 C 0.067(2) 0.4202(13) 0.5438(12) 0.076(4) Uani 0.46(2) 1 d D U . D 1
H28 H 0.1111 0.3669 0.5730 0.091 Uiso 0.46(2) 1 calc R . . D 1
C29A C 0.9039(15) 0.4640(15) 0.5232(11) 0.071(4) Uani 0.54(2) 1 d D U . D 2
H29A H 0.8407 0.4402 0.5394 0.085 Uiso 0.54(2) 1 calc R . . D 2
C28A C 0.8933(13) 0.5491(13) 0.4729(11) 0.070(3) Uani 0.54(2) 1 d D U . D 2
H28A H 0.8215 0.5825 0.4533 0.084 Uiso 0.54(2) 1 calc R . . D 2
C30A C 1.011(2) 0.4151(9) 0.5487(10) 0.075(4) Uani 0.54(2) 1 d D U . D 2
H30A H 1.0184 0.3570 0.5809 0.090 Uiso 0.54(2) 1 calc R . . D 2

loop_
_atom_site_aniso_label
_atom_site_aniso_U_11
_atom_site_aniso_U_22
_atom_site_aniso_U_33
_atom_site_aniso_U_23
_atom_site_aniso_U_13
_atom_site_aniso_U_12
Rh1 0.02218(10) 0.02323(10) 0.02087(10) 0.000 0.00795(7) 0.000
P1 0.0225(2) 0.0228(2) 0.0261(2) 0.00423(16) 0.00961(18) 0.00105(16)
O1 0.0290(9) 0.0179(8) 0.0205(8) 0.000 0.0042(7) 0.000
C12 0.0182(8) 0.0239(9) 0.0258(8) -0.0008(7) 0.0069(6) 0.0009(6)
C9 0.0329(10) 0.0206(8) 0.0365(10) 0.0018(7) 0.0125(8) 0.0009(7)
C7 0.0198(8) 0.0193(8) 0.0257(8) -0.0031(6) 0.0078(7) -0.0006(6)
C10 0.0322(10) 0.0230(9) 0.0382(10) -0.0076(8) 0.0117(8) -0.0016(8)
C13 0.0238(12) 0.0253(12) 0.0234(12) 0.000 0.0064(10) 0.000
C11 0.0266(9) 0.0284(9) 0.0283(9) -0.0068(7) 0.0075(7) -0.0012(7)
C8 0.0234(8) 0.0228(9) 0.0283(9) 0.0008(7) 0.0094(7) 0.0003(7)
C15 0.0485(18) 0.0363(15) 0.0307(14) 0.000 0.0205(13) 0.000
C2 0.0293(10) 0.0278(9) 0.0389(11) 0.0079(8) 0.0094(8) 0.0056(8)
C14 0.0249(13) 0.0310(14) 0.0371(15) 0.000 -0.0007(11) 0.000
C1 0.0475(13) 0.0436(13) 0.0407(12) 0.0137(10) 0.0043(10) 0.0046(11)
C4 0.0372(11) 0.0340(10) 0.0479(12) 0.0033(9) 0.0261(10) -0.0031(9)
C3 0.0361(12) 0.0554(15) 0.0676(17) 0.0164(13) 0.0249(12) 0.0164(11)
C5 0.0490(14) 0.0360(12) 0.0778(18) 0.0065(12) 0.0380(13) -0.0081(10)
C6 0.0379(13) 0.0427(14) 0.125(3) 0.0095(16) 0.0462(16) 0.0012(11)
C22 0.066(2) 0.0438(19) 0.064(2) 0.000 0.0354(19) 0.000
C18 0.045(4) 0.055(5) 0.030(4) 0.000 0.003(3) 0.000
C17 0.028(4) 0.048(4) 0.031(3) 0.000 0.009(3) 0.000
C16 0.024(4) 0.027(4) 0.031(4) 0.000 0.010(3) 0.000
C21 0.038(5) 0.042(4) 0.032(3) 0.000 0.018(4) 0.000
C20 0.068(5) 0.049(4) 0.036(4) 0.000 0.022(4) 0.000
C19 0.061(5) 0.052(4) 0.024(3) 0.000 0.010(4) 0.000
F2 0.037(3) 0.125(5) 0.053(3) 0.000 -0.016(2) 0.000
F1 0.0215(18) 0.105(4) 0.043(2) 0.000 0.0083(17) 0.000
C18A 0.058(5) 0.042(4) 0.028(3) 0.000 0.013(3) 0.000
C17A 0.037(4) 0.040(4) 0.030(3) 0.000 0.016(3) 0.000
C16A 0.035(5) 0.026(4) 0.019(3) 0.000 0.014(3) 0.000
C21A 0.028(4) 0.046(4) 0.026(3) 0.000 0.008(3) 0.000
C20A 0.045(4) 0.047(4) 0.035(4) 0.000 0.002(3) 0.000
C19A 0.057(4) 0.040(4) 0.028(3) 0.000 0.006(3) 0.000
F2A 0.092(4) 0.107(4) 0.032(2) 0.000 0.036(2) 0.000
F1A 0.042(3) 0.090(4) 0.043(2) 0.000 0.025(2) 0.000
C26 0.102(3) 0.053(2) 0.058(2) 0.000 0.037(2) 0.000
C25 0.116(4) 0.0263(16) 0.124(4) 0.000 0.093(3) 0.000
C24 0.047(2) 0.0225(16) 0.162(4) 0.000 0.032(3) 0.000
C23 0.074(3) 0.0289(16) 0.063(2) 0.000 0.0146(19) 0.000
C27 0.068(3) 0.069(3) 0.066(2) 0.000 0.025(2) 0.000
C29 0.079(6) 0.101(11) 0.052(8) -0.038(7) 0.025(6) -0.018(9)
C30 0.085(13) 0.105(10) 0.048(6) -0.035(6) 0.027(8) -0.019(7)
C28 0.078(10) 0.094(7) 0.053(5) -0.035(5) 0.022(6) -0.012(7)
C29A 0.069(8) 0.089(8) 0.054(6) -0.030(6) 0.023(5) -0.012(6)
C28A 0.062(6) 0.091(8) 0.053(6) -0.029(5) 0.020(4) -0.009(5)
C30A 0.079(9) 0.090(5) 0.053(4) -0.025(4) 0.023(6) -0.001(7)

loop_
_atom_type_symbol
_atom_type_description
_atom_type_scat_dispersion_real
_atom_type_scat_dispersion_imag
_atom_type_scat_source
C C 0.0181 0.0091 'International Tables Vol C Tables 4.2.6.8 and 6.1.1.4'
H H 0.0000 0.0000 'International Tables Vol C Tables 4.2.6.8 and 6.1.1.4'
F F 0.0727 0.0534 'International Tables Vol C Tables 4.2.6.8 and 6.1.1.4'
O O 0.0492 0.0322 'International Tables Vol C Tables 4.2.6.8 and 6.1.1.4'
P P 0.2955 0.4335 'International Tables Vol C Tables 4.2.6.8 and 6.1.1.4'
Rh Rh 0.0927 3.6045 'International Tables Vol C Tables 4.2.6.8 and 6.1.1.4'

loop_
_geom_angle_atom_site_label_1
_geom_angle_atom_site_label_2
_geom_angle_atom_site_label_3
_geom_angle
_geom_angle_site_symmetry_1
_geom_angle_site_symmetry_3
P1 Rh1 P1 161.50(3) . 4_565
O1 Rh1 P1 82.769(13) . .
O1 Rh1 P1 82.769(13) . 4_565
C16 Rh1 P1 96.79(3) . .
C16 Rh1 P1 96.79(3) . 4_565
C16 Rh1 O1 175.8(3) . .
C16A Rh1 P1 97.79(3) . .
C16A Rh1 P1 97.79(3) . 4_565
C16A Rh1 O1 174.1(3) . .
C8 P1 Rh1 101.20(6) . .
C8 P1 C2 104.20(9) . .
C8 P1 C4 104.24(10) . .
C2 P1 Rh1 127.20(7) . .
C2 P1 C4 103.45(10) . .
C4 P1 Rh1 113.96(7) . .
C7 O1 Rh1 119.67(9) 4_565 .
C7 O1 Rh1 119.67(9) . .
C7 O1 C7 120.48(19) . 4_565
C7 C12 C13 123.31(16) . .
C7 C12 C11 117.25(17) . .
C11 C12 C13 119.45(17) . .
C10 C9 H9 119.5 . .
C10 C9 C8 120.92(18) . .
C8 C9 H9 119.5 . .
O1 C7 C8 116.00(15) . .
C12 C7 O1 121.14(16) . .
C12 C7 C8 122.84(16) . .
C9 C10 H10 120.0 . .
C11 C10 C9 119.99(18) . .
C11 C10 H10 120.0 . .
C12 C13 C12 110.6(2) . 4_565
C12 C13 C15 109.18(15) . .
C12 C13 C15 109.18(15) 4_565 .
C12 C13 C14 108.97(14) . .
C12 C13 C14 108.97(14) 4_565 .
C15 C13 C14 109.9(2) . .
C12 C11 H11 119.2 . .
C10 C11 C12 121.51(17) . .
C10 C11 H11 119.2 . .
C9 C8 P1 123.09(14) . .
C9 C8 C7 117.46(16) . .
C7 C8 P1 119.45(13) . .
C13 C15 H15A 109.5 . .
C13 C15 H15B 109.5 . .
C13 C15 H15C 109.5 . .
H15A C15 H15B 109.5 . .
H15A C15 H15C 109.5 . .
H15B C15 H15C 109.5 . .
P1 C2 H2 108.7 . .
C1 C2 P1 109.40(16) . .
C1 C2 H2 108.7 . .
C3 C2 P1 110.52(15) . .
C3 C2 H2 108.7 . .
C3 C2 C1 110.9(2) . .
C13 C14 H14A 109.5 . .
C13 C14 H14B 109.5 . .
C13 C14 H14C 109.5 . .
H14A C14 H14B 109.5 . .
H14A C14 H14C 109.5 . .
H14B C14 H14C 109.5 . .
C2 C1 H1A 109.5 . .
C2 C1 H1B 109.5 . .
C2 C1 H1C 109.5 . .
H1A C1 H1B 109.5 . .
H1A C1 H1C 109.5 . .
H1B C1 H1C 109.5 . .
P1 C4 H4 106.5 . .
C5 C4 P1 117.08(16) . .
C5 C4 H4 106.5 . .
C6 C4 P1 109.44(16) . .
C6 C4 H4 106.5 . .
C6 C4 C5 110.2(2) . .
C2 C3 H3A 109.5 . .
C2 C3 H3B 109.5 . .
C2 C3 H3C 109.5 . .
H3A C3 H3B 109.5 . .
H3A C3 H3C 109.5 . .
H3B C3 H3C 109.5 . .
C4 C5 H5A 109.5 . .
C4 C5 H5B 109.5 . .
C4 C5 H5C 109.5 . .
H5A C5 H5B 109.5 . .
H5A C5 H5C 109.5 . .
H5B C5 H5C 109.5 . .
C4 C6 H6A 109.5 . .
C4 C6 H6B 109.5 . .
C4 C6 H6C 109.5 . .
H6A C6 H6B 109.5 . .
H6A C6 H6C 109.5 . .
H6B C6 H6C 109.5 . .
C23 C22 H22 119.7 . .
C27 C22 H22 119.7 . .
C27 C22 C23 120.7(4) . .
C19 C18 C17 120.3(7) . .
C19 C18 F2 120.4(8) . .
F2 C18 C17 119.4(8) . .
C18 C17 C16 123.4(7) . .
F1 C17 C18 115.8(7) . .
F1 C17 C16 120.7(7) . .
C17 C16 Rh1 120.3(6) . .
C17 C16 C21 115.9(7) . .
C21 C16 Rh1 123.8(7) . .
C16 C21 H21 119.5 . .
C20 C21 C16 121.0(8) . .
C20 C21 H21 119.5 . .
C21 C20 H20 119.4 . .
C21 C20 C19 121.1(8) . .
C19 C20 H20 119.4 . .
C18 C19 C20 118.3(7) . .
C18 C19 H19 120.9 . .
C20 C19 H19 120.9 . .
C19A C18A C17A 120.5(7) . .
F2A C18A C17A 118.9(8) . .
F2A C18A C19A 120.6(7) . .
C18A C17A C16A 123.3(7) . .
F1A C17A C18A 116.6(7) . .
F1A C17A C16A 120.1(7) . .
C17A C16A Rh1 123.4(6) . .
C17A C16A C21A 114.1(7) . .
C21A C16A Rh1 122.4(6) . .
C16A C21A H21A 118.6 . .
C20A C21A C16A 122.7(8) . .
C20A C21A H21A 118.6 . .
C21A C20A H20A 119.2 . .
C21A C20A C19A 121.5(8) . .
C19A C20A H20A 119.2 . .
C18A C19A C20A 117.8(7) . .
C18A C19A H19A 121.1 . .
C20A C19A H19A 121.1 . .
C25 C26 H26 119.5 . .
C27 C26 H26 119.5 . .
C27 C26 C25 121.1(5) . .
C26 C25 H25 120.9 . .
C26 C25 C24 118.3(4) . .
C24 C25 H25 120.9 . .
C25 C24 H24 121.4 . .
C23 C24 C25 117.3(4) . .
C23 C24 H24 121.4 . .
C22 C23 C24 120.6(4) . .
C22 C23 H23 119.7 . .
C24 C23 H23 119.7 . .
C22 C27 C26 122.1(5) . .
C22 C27 H27 118.9 . .
C26 C27 H27 118.9 . .
C30 C29 H29 119.9 . .
C30 C29 C28 120.3(14) . .
C28 C29 H29 119.9 . .
C29 C30 H30 119.4 . .
C28 C30 C29 121.2(14) 3_566 .
C28 C30 H30 119.4 3_566 .
C29 C28 H28 120.7 . .
C30 C28 C29 118.5(15) 3_566 .
C30 C28 H28 120.7 3_566 .
C28A C29A H29A 120.8 . .
C30A C29A H29A 120.8 . .
C30A C29A C28A 118.4(12) . .
C29A C28A H28A 119.8 . .
C29A C28A C30A 120.4(11) . 3_766
C30A C28A H28A 119.8 3_766 .
C29A C30A C28A 121.2(12) . 3_766
C29A C30A H30A 119.4 . .
C28A C30A H30A 119.4 3_766 .

loop_
_geom_bond_atom_site_label_1
_geom_bond_atom_site_label_2
_geom_bond_distance
_geom_bond_site_symmetry_2
Rh1 P1 2.2519(5) 4_565
Rh1 P1 2.2519(5) .
Rh1 O1 2.1893(17) .
Rh1 C16 1.983(9) .
Rh1 C16A 2.018(8) .
P1 C8 1.8325(19) .
P1 C2 1.848(2) .
P1 C4 1.859(2) .
O1 C7 1.4007(18) .
O1 C7 1.4007(18) 4_565
C12 C7 1.389(2) .
C12 C13 1.520(2) .
C12 C11 1.397(3) .
C9 H9 0.9300 .
C9 C10 1.383(3) .
C9 C8 1.396(3) .
C7 C8 1.401(2) .
C10 H10 0.9300 .
C10 C11 1.378(3) .
C13 C12 1.520(2) 4_565
C13 C15 1.540(4) .
C13 C14 1.541(4) .
C11 H11 0.9300 .
C15 H15A 0.9600 .
C15 H15B 0.9600 .
C15 H15C 0.9600 .
C2 H2 0.9800 .
C2 C1 1.528(3) .
C2 C3 1.525(3) .
C14 H14A 0.9600 .
C14 H14B 0.9600 .
C14 H14C 0.9600 .
C1 H1A 0.9600 .
C1 H1B 0.9600 .
C1 H1C 0.9600 .
C4 H4 0.9800 .
C4 C5 1.525(3) .
C4 C6 1.517(3) .
C3 H3A 0.9600 .
C3 H3B 0.9600 .
C3 H3C 0.9600 .
C5 H5A 0.9600 .
C5 H5B 0.9600 .
C5 H5C 0.9600 .
C6 H6A 0.9600 .
C6 H6B 0.9600 .
C6 H6C 0.9600 .
C22 H22 0.9300 .
C22 C23 1.339(6) .
C22 C27 1.322(6) .
C18 C17 1.370(10) .
C18 C19 1.348(10) .
C18 F2 1.356(9) .
C17 C16 1.371(9) .
C17 F1 1.370(8) .
C16 C21 1.390(10) .
C21 H21 0.9300 .
C21 C20 1.373(9) .
C20 H20 0.9300 .
C20 C19 1.387(10) .
C19 H19 0.9300 .
C18A C17A 1.392(9) .
C18A C19A 1.362(10) .
C18A F2A 1.340(9) .
C17A C16A 1.393(9) .
C17A F1A 1.361(8) .
C16A C21A 1.397(9) .
C21A H21A 0.9300 .
C21A C20A 1.374(9) .
C20A H20A 0.9300 .
C20A C19A 1.376(10) .
C19A H19A 0.9300 .
C26 H26 0.9300 .
C26 C25 1.353(7) .
C26 C27 1.340(6) .
C25 H25 0.9300 .
C25 C24 1.433(7) .
C24 H24 0.9300 .
C24 C23 1.401(6) .
C23 H23 0.9300 .
C27 H27 0.9300 .
C29 H29 0.9300 .
C29 C30 1.381(12) .
C29 C28 1.381(12) .
C30 H30 0.9300 .
C30 C28 1.368(16) 3_566
C28 C30 1.368(16) 3_566
C28 H28 0.9300 .
C29A H29A 0.9300 .
C29A C28A 1.381(11) .
C29A C30A 1.379(10) .
C28A H28A 0.9300 .
C28A C30A 1.389(14) 3_766
C30A C28A 1.389(14) 3_766
C30A H30A 0.9300 .
